data_4130291
loop_
_publ_author_name
'Suzuki, Mitsuharu'
'Kotyk, Juliet F Khosrowabadi'
'Khan, Saeed I.'
'Rubin, Yves'

_publ_section_title
;
 Directing the Crystallization of Dehydro[24]annulenes into Supramolecular
 Nanotubular Scaffolds.
;
_journal_issue 18
_journal_name_full 'Journal of the American Chemical Society'
_journal_page_first 5939
_journal_page_last 5956
_journal_paper_doi 10.1021/jacs.6b01939
_journal_volume 138
_journal_year 2016
_chemical_formula_moiety 'C56 H28 I4 O8'
_chemical_formula_sum 'C56 H28 I4 O8'
_chemical_formula_weight 1336.38
_space_group_IT_number 2
_space_group_name_Hall '-P 1'
_space_group_name_H-M_alt 'P -1'
_symmetry_cell_setting triclinic
_symmetry_space_group_name_Hall '-P 1'
_symmetry_space_group_name_H-M 'P -1'
_atom_sites_solution_hydrogens geom
_atom_sites_solution_primary direct
_atom_sites_solution_secondary difmap
_audit_creation_method SHELXL-97
_cell_angle_alpha 103.213(2)
_cell_angle_beta 104.214(2)
_cell_angle_gamma 112.564(2)
_cell_formula_units_Z 1
_cell_length_a 9.2751(14)
_cell_length_b 11.8804(18)
_cell_length_c 13.115(2)
_cell_measurement_reflns_used 7462
_cell_measurement_temperature 100(2)
_cell_measurement_theta_max 28.28
_cell_measurement_theta_min 3.73
_cell_volume 1206.7(3)
_computing_cell_refinement 'Bruker SMART'
_computing_data_collection 'Bruker SMART'
_computing_data_reduction 'Bruker SAINT'
_computing_molecular_graphics 'Bruker SHELXTL'
_computing_publication_material 'Bruker SHELXTL'
_computing_structure_refinement 'SHELXL-97 (Sheldrick, 1997)'
_computing_structure_solution 'SHELXS-97 (Sheldrick, 1990)'
_diffrn_ambient_temperature 100(2)
_diffrn_measured_fraction_theta_full 0.986
_diffrn_measured_fraction_theta_max 0.976
_diffrn_measurement_device_type 'CCD area detector'
_diffrn_measurement_method 'phi and omega scans'
_diffrn_radiation_monochromator graphite
_diffrn_radiation_source 'fine-focus sealed tube'
_diffrn_radiation_type MoK\a
_diffrn_radiation_wavelength 0.71073
_diffrn_reflns_av_R_equivalents 0.0205
_diffrn_reflns_av_sigmaI/netI 0.0245
_diffrn_reflns_limit_h_max 12
_diffrn_reflns_limit_h_min -12
_diffrn_reflns_limit_k_max 15
_diffrn_reflns_limit_k_min -15
_diffrn_reflns_limit_l_max 17
_diffrn_reflns_limit_l_min -17
_diffrn_reflns_number 15239
_diffrn_reflns_theta_full 26.50
_diffrn_reflns_theta_max 28.33
_diffrn_reflns_theta_min 3.73
_exptl_absorpt_coefficient_mu 2.639
_exptl_absorpt_correction_T_max 0.9018
_exptl_absorpt_correction_T_min 0.6204
_exptl_absorpt_correction_type multi-scan
_exptl_absorpt_process_details 'Sadabs (Bruker)'
_exptl_crystal_colour red
_exptl_crystal_density_diffrn 1.839
_exptl_crystal_density_method 'not measured'
_exptl_crystal_description plate
_exptl_crystal_F_000 640
_exptl_crystal_size_max 0.20
_exptl_crystal_size_mid 0.10
_exptl_crystal_size_min 0.04
_refine_diff_density_max 0.780
_refine_diff_density_min -0.392
_refine_diff_density_rms 0.083
_refine_ls_extinction_method none
_refine_ls_goodness_of_fit_ref 1.026
_refine_ls_hydrogen_treatment mixed
_refine_ls_matrix_type full
_refine_ls_number_parameters 339
_refine_ls_number_reflns 5867
_refine_ls_number_restraints 0
_refine_ls_restrained_S_all 1.026
_refine_ls_R_factor_all 0.0294
_refine_ls_R_factor_gt 0.0232
_refine_ls_shift/su_max 0.002
_refine_ls_shift/su_mean 0.000
_refine_ls_structure_factor_coef Fsqd
_refine_ls_weighting_details 'calc w=1/[\s^2^(Fo^2^)+(0.0268P)^2^+0.8177P] where P=(Fo^2^+2Fc^2^)/3'
_refine_ls_weighting_scheme calc
_refine_ls_wR_factor_gt 0.0542
_refine_ls_wR_factor_ref 0.0570
_reflns_number_gt 5092
_reflns_number_total 5867
_reflns_threshold_expression >2sigma(I)
_cod_data_source_file ja6b01939_si_002.cif
_cod_data_source_block 1f
_cod_depositor_comments
;
The following automatic conversions were performed:

data item '_symmetry_cell_setting' value 'Triclinic' was changed to
'triclinic' in accordance with the
/home/saulius/struct/COD-crude-data/automatic-downloads/DataCite-retrospective/ACS/depositions/lib/dictionaries/cif_core.dic
dictionary named 'cif_core.dic' version 2.4.2 last updated on
2011-04-26.

Automatic conversion script
Id: cif_fix_values 6909 2019-04-08 15:41:33Z antanas 
;
_cod_original_cell_volume 1206.6(3)
_cod_original_sg_symbol_H-M P-1
_cod_database_code 4130291

loop_
_symmetry_equiv_pos_as_xyz
'x, y, z'
'-x, -y, -z'

loop_
_atom_site_label
_atom_site_type_symbol
_atom_site_fract_x
_atom_site_fract_y
_atom_site_fract_z
_atom_site_U_iso_or_equiv
_atom_site_adp_type
_atom_site_occupancy
_atom_site_symmetry_multiplicity
_atom_site_calc_flag
_atom_site_refinement_flags
I1 I -0.500524(18) 0.729351(16) 1.401788(14) 0.02783(5) Uani 1 1 d .
I2 I 0.76056(2) 0.108478(15) 0.474507(14) 0.02971(5) Uani 1 1 d .
O1 O 0.09554(19) 0.83971(14) 1.19198(14) 0.0212(3) Uani 1 1 d .
O2 O 0.0329(2) 0.99237(16) 1.27540(16) 0.0282(4) Uani 1 1 d .
O3 O 1.10758(18) 0.62453(14) 0.74778(13) 0.0191(3) Uani 1 1 d .
O4 O 1.3593(2) 0.72439(16) 0.73458(16) 0.0282(4) Uani 1 1 d .
C1 C 0.8535(3) 0.4977(2) 0.88944(19) 0.0182(4) Uani 1 1 d .
C2 C 0.9217(3) 0.6052(2) 0.88650(18) 0.0174(4) Uani 1 1 d .
C3 C 1.0060(2) 0.7247(2) 0.87191(19) 0.0168(4) Uani 1 1 d .
C4 C 0.9634(3) 0.8218(2) 0.89001(19) 0.0194(4) Uani 1 1 d .
H4 H 1.0208 0.8945 0.8709 0.023 Uiso 1 1 calc R
C5 C 0.8402(3) 0.8249(2) 0.9352(2) 0.0202(4) Uani 1 1 d .
C6 C 0.7453(3) 0.8414(2) 0.9771(2) 0.0199(4) Uani 1 1 d .
C7 C 0.6457(3) 0.8708(2) 1.0291(2) 0.0194(4) Uani 1 1 d .
C8 C 0.5656(3) 0.9048(2) 1.0770(2) 0.0188(4) Uani 1 1 d .
C9 C 0.4745(3) 0.9530(2) 1.12940(19) 0.0183(4) Uani 1 1 d .
H9 H 0.5080 1.0439 1.1505 0.022 Uiso 1 1 calc R
C10 C 0.3429(3) 0.8785(2) 1.15143(19) 0.0165(4) Uani 1 1 d .
C11 C 0.2832(3) 0.7421(2) 1.12644(19) 0.0176(4) Uani 1 1 d .
C12 C 0.2208(3) 0.6287(2) 1.11443(19) 0.0185(4) Uani 1 1 d .
C13 C 0.2569(3) 0.9416(2) 1.2097(2) 0.0228(5) Uani 1 1 d .
H13B H 0.3251 0.9872 1.2914 0.027 Uiso 1 1 calc R
H13A H 0.2426 1.0063 1.1778 0.027 Uiso 1 1 calc R
C14 C -0.0026(3) 0.8792(2) 1.23428(19) 0.0196(4) Uani 1 1 d .
C15 C -0.1561(3) 0.7663(2) 1.22526(19) 0.0189(4) Uani 1 1 d .
C16 C -0.2379(3) 0.7919(2) 1.2966(2) 0.0210(4) Uani 1 1 d .
H16 H -0.194(3) 0.878(3) 1.348(2) 0.024(7) Uiso 1 1 d .
C17 C -0.3790(3) 0.6891(2) 1.2928(2) 0.0226(5) Uani 1 1 d .
C18 C -0.4409(3) 0.5632(2) 1.2186(2) 0.0240(5) Uani 1 1 d .
H18 H -0.534(4) 0.495(3) 1.218(2) 0.034(8) Uiso 1 1 d .
C19 C -0.3591(3) 0.5392(2) 1.1469(2) 0.0239(5) Uani 1 1 d .
H19 H -0.401(3) 0.455(2) 1.095(2) 0.012(6) Uiso 1 1 d .
C20 C -0.2154(3) 0.6400(2) 1.1506(2) 0.0211(4) Uani 1 1 d .
H20 H -0.162(3) 0.622(2) 1.104(2) 0.021(6) Uiso 1 1 d .
C21 C 1.1541(3) 0.7432(2) 0.8371(2) 0.0204(4) Uani 1 1 d .
H21B H 1.1846 0.8175 0.8104 0.024 Uiso 1 1 calc R
H21A H 1.2523 0.7621 0.9020 0.024 Uiso 1 1 calc R
C22 C 1.2244(3) 0.6290(2) 0.7024(2) 0.0195(4) Uani 1 1 d .
C23 C 1.1666(3) 0.5050(2) 0.60980(19) 0.0189(4) Uani 1 1 d .
C24 C 1.2624(3) 0.5022(2) 0.5435(2) 0.0233(5) Uani 1 1 d .
H24 H 1.365(3) 0.585(2) 0.562(2) 0.019(6) Uiso 1 1 d .
C25 C 1.2127(3) 0.3874(3) 0.4569(2) 0.0279(5) Uani 1 1 d .
H25 H 1.272(4) 0.380(3) 0.413(2) 0.031(7) Uiso 1 1 d .
C26 C 1.0702(3) 0.2749(3) 0.4370(2) 0.0269(5) Uani 1 1 d .
H26 H 1.042(3) 0.206(3) 0.385(2) 0.022(7) Uiso 1 1 d .
C27 C 0.9754(3) 0.2796(2) 0.5031(2) 0.0229(5) Uani 1 1 d .
C28 C 1.0204(3) 0.3930(2) 0.5896(2) 0.0198(4) Uani 1 1 d .
H28 H 0.956(3) 0.394(3) 0.631(2) 0.022(7) Uiso 1 1 d .

loop_
_atom_site_aniso_label
_atom_site_aniso_U_11
_atom_site_aniso_U_22
_atom_site_aniso_U_33
_atom_site_aniso_U_23
_atom_site_aniso_U_13
_atom_site_aniso_U_12
I1 0.02269(8) 0.03812(10) 0.02923(10) 0.01506(7) 0.01794(7) 0.01374(7)
I2 0.03069(9) 0.02170(8) 0.03000(10) 0.00130(6) 0.01246(7) 0.00951(7)
O1 0.0202(7) 0.0167(7) 0.0308(9) 0.0076(6) 0.0172(7) 0.0085(6)
O2 0.0335(9) 0.0204(8) 0.0415(11) 0.0118(7) 0.0265(8) 0.0147(7)
O3 0.0189(7) 0.0156(7) 0.0234(8) 0.0039(6) 0.0124(6) 0.0075(6)
O4 0.0232(8) 0.0230(8) 0.0378(10) 0.0080(7) 0.0191(8) 0.0070(7)
C1 0.0171(9) 0.0170(10) 0.0230(11) 0.0064(8) 0.0102(9) 0.0089(8)
C2 0.0161(9) 0.0174(10) 0.0188(11) 0.0031(8) 0.0077(8) 0.0092(8)
C3 0.0151(9) 0.0139(9) 0.0190(11) 0.0039(8) 0.0074(8) 0.0048(8)
C4 0.0193(10) 0.0141(9) 0.0265(12) 0.0083(9) 0.0124(9) 0.0066(8)
C5 0.0210(10) 0.0128(9) 0.0296(12) 0.0091(9) 0.0114(9) 0.0085(8)
C6 0.0204(10) 0.0157(10) 0.0258(12) 0.0091(9) 0.0105(9) 0.0083(8)
C7 0.0177(10) 0.0152(10) 0.0259(12) 0.0091(9) 0.0096(9) 0.0064(8)
C8 0.0156(9) 0.0139(9) 0.0263(12) 0.0098(8) 0.0088(9) 0.0043(8)
C9 0.0185(10) 0.0146(9) 0.0232(11) 0.0066(8) 0.0105(9) 0.0075(8)
C10 0.0170(9) 0.0142(9) 0.0216(11) 0.0075(8) 0.0100(8) 0.0082(8)
C11 0.0157(9) 0.0193(10) 0.0223(11) 0.0089(9) 0.0101(8) 0.0096(8)
C12 0.0166(9) 0.0197(10) 0.0222(11) 0.0081(8) 0.0097(8) 0.0096(8)
C13 0.0225(11) 0.0149(10) 0.0336(13) 0.0077(9) 0.0185(10) 0.0069(9)
C14 0.0235(10) 0.0224(11) 0.0221(12) 0.0121(9) 0.0149(9) 0.0133(9)
C15 0.0176(10) 0.0233(11) 0.0212(11) 0.0115(9) 0.0103(9) 0.0109(9)
C16 0.0215(10) 0.0247(11) 0.0241(12) 0.0121(9) 0.0125(9) 0.0135(9)
C17 0.0194(10) 0.0330(12) 0.0248(12) 0.0162(10) 0.0133(9) 0.0148(9)
C18 0.0164(10) 0.0271(12) 0.0287(13) 0.0132(10) 0.0082(9) 0.0088(9)
C19 0.0213(11) 0.0228(11) 0.0241(12) 0.0064(10) 0.0073(9) 0.0088(9)
C20 0.0221(10) 0.0253(11) 0.0215(12) 0.0103(9) 0.0114(9) 0.0132(9)
C21 0.0186(10) 0.0144(9) 0.0270(12) 0.0038(9) 0.0126(9) 0.0061(8)
C22 0.0221(10) 0.0220(10) 0.0225(12) 0.0114(9) 0.0128(9) 0.0133(9)
C23 0.0217(10) 0.0221(10) 0.0200(11) 0.0102(9) 0.0113(9) 0.0137(9)
C24 0.0260(11) 0.0294(12) 0.0242(12) 0.0140(10) 0.0141(10) 0.0170(10)
C25 0.0352(13) 0.0382(14) 0.0240(13) 0.0140(11) 0.0196(11) 0.0235(11)
C26 0.0389(14) 0.0291(13) 0.0192(12) 0.0065(10) 0.0122(10) 0.0224(11)
C27 0.0249(11) 0.0233(11) 0.0227(12) 0.0086(9) 0.0087(9) 0.0134(9)
C28 0.0230(10) 0.0234(11) 0.0194(11) 0.0089(9) 0.0105(9) 0.0145(9)

loop_
_atom_type_symbol
_atom_type_description
_atom_type_scat_dispersion_real
_atom_type_scat_dispersion_imag
_atom_type_scat_source
C C 0.0033 0.0016 'International Tables Vol C Tables 4.2.6.8 and 6.1.1.4'
H H 0.0000 0.0000 'International Tables Vol C Tables 4.2.6.8 and 6.1.1.4'
O O 0.0106 0.0060 'International Tables Vol C Tables 4.2.6.8 and 6.1.1.4'
I I -0.4742 1.8119 'International Tables Vol C Tables 4.2.6.8 and 6.1.1.4'

loop_
_geom_angle_atom_site_label_1
_geom_angle_atom_site_label_2
_geom_angle_atom_site_label_3
_geom_angle
_geom_angle_site_symmetry_3
C14 O1 C13 115.77(17) .
C22 O3 C21 114.99(16) .
C2 C1 C12 175.3(2) 2_667
C1 C2 C3 173.0(2) .
C4 C3 C2 123.76(19) .
C4 C3 C21 119.18(19) .
C2 C3 C21 117.03(19) .
C3 C4 C5 125.57(19) .
C3 C4 H4 117.2 .
C5 C4 H4 117.2 .
C6 C5 C4 173.2(2) .
C5 C6 C7 175.4(2) .
C8 C7 C6 175.8(2) .
C7 C8 C9 175.3(2) .
C10 C9 C8 124.3(2) .
C10 C9 H9 117.9 .
C8 C9 H9 117.9 .
C9 C10 C11 123.26(19) .
C9 C10 C13 119.50(19) .
C11 C10 C13 117.20(18) .
C12 C11 C10 171.2(2) .
C11 C12 C1 174.2(2) 2_667
O1 C13 C10 107.58(17) .
O1 C13 H13B 110.2 .
C10 C13 H13B 110.2 .
O1 C13 H13A 110.2 .
C10 C13 H13A 110.2 .
H13B C13 H13A 108.5 .
O2 C14 O1 123.24(19) .
O2 C14 C15 125.2(2) .
O1 C14 C15 111.60(18) .
C16 C15 C20 120.8(2) .
C16 C15 C14 116.9(2) .
C20 C15 C14 122.33(19) .
C17 C16 C15 118.8(2) .
C17 C16 H16 121.6(16) .
C15 C16 H16 119.5(17) .
C18 C17 C16 121.3(2) .
C18 C17 I1 120.39(16) .
C16 C17 I1 118.29(18) .
C17 C18 C19 119.3(2) .
C17 C18 H18 120.3(18) .
C19 C18 H18 120.4(19) .
C20 C19 C18 120.5(2) .
C20 C19 H19 119.3(15) .
C18 C19 H19 120.1(15) .
C19 C20 C15 119.2(2) .
C19 C20 H20 119.4(17) .
C15 C20 H20 121.4(17) .
O3 C21 C3 108.01(16) .
O3 C21 H21B 110.1 .
C3 C21 H21B 110.1 .
O3 C21 H21A 110.1 .
C3 C21 H21A 110.1 .
H21B C21 H21A 108.4 .
O4 C22 O3 122.9(2) .
O4 C22 C23 125.1(2) .
O3 C22 C23 111.96(18) .
C24 C23 C28 120.6(2) .
C24 C23 C22 118.2(2) .
C28 C23 C22 121.16(19) .
C25 C24 C23 119.6(2) .
C25 C24 H24 123.3(14) .
C23 C24 H24 117.0(14) .
C26 C25 C24 120.5(2) .
C26 C25 H25 116.6(19) .
C24 C25 H25 122.8(19) .
C25 C26 C27 119.1(2) .
C25 C26 H26 119.5(18) .
C27 C26 H26 121.3(18) .
C28 C27 C26 121.9(2) .
C28 C27 I2 118.86(17) .
C26 C27 I2 119.24(18) .
C27 C28 C23 118.2(2) .
C27 C28 H28 120.0(17) .
C23 C28 H28 121.8(17) .

loop_
_geom_bond_atom_site_label_1
_geom_bond_atom_site_label_2
_geom_bond_distance
_geom_bond_site_symmetry_2
I1 C17 2.106(2) .
I2 C27 2.102(2) .
O1 C14 1.347(3) .
O1 C13 1.438(2) .
O2 C14 1.203(3) .
O3 C22 1.349(2) .
O3 C21 1.441(3) .
O4 C22 1.209(3) .
C1 C2 1.204(3) .
C1 C12 1.373(3) 2_667
C2 C3 1.417(3) .
C3 C4 1.347(3) .
C3 C21 1.505(3) .
C4 C5 1.419(3) .
C4 H4 0.9500 .
C5 C6 1.199(3) .
C6 C7 1.373(3) .
C7 C8 1.206(3) .
C8 C9 1.411(3) .
C9 C10 1.348(3) .
C9 H9 0.9500 .
C10 C11 1.421(3) .
C10 C13 1.510(3) .
C11 C12 1.198(3) .
C12 C1 1.373(3) 2_667
C13 H13B 0.9900 .
C13 H13A 0.9900 .
C14 C15 1.490(3) .
C15 C16 1.392(3) .
C15 C20 1.394(3) .
C16 C17 1.386(3) .
C16 H16 0.94(3) .
C17 C18 1.384(3) .
C18 C19 1.390(3) .
C18 H18 0.92(3) .
C19 C20 1.389(3) .
C19 H19 0.93(2) .
C20 H20 0.91(3) .
C21 H21B 0.9900 .
C21 H21A 0.9900 .
C22 C23 1.479(3) .
C23 C24 1.392(3) .
C23 C28 1.399(3) .
C24 C25 1.384(4) .
C24 H24 0.99(2) .
C25 C26 1.384(4) .
C25 H25 0.89(3) .
C26 C27 1.384(3) .
C26 H26 0.84(3) .
C27 C28 1.384(3) .
C28 H28 0.90(3) .

loop_
_geom_torsion_atom_site_label_1
_geom_torsion_atom_site_label_2
_geom_torsion_atom_site_label_3
_geom_torsion_atom_site_label_4
_geom_torsion
C2 C3 C4 C5 5.9(4)
C21 C3 C4 C5 -172.4(2)
C8 C9 C10 C11 1.5(4)
C8 C9 C10 C13 179.0(2)
C14 O1 C13 C10 -177.17(19)
C9 C10 C13 O1 162.7(2)
C11 C10 C13 O1 -19.6(3)
C13 O1 C14 O2 6.6(3)
C13 O1 C14 C15 -172.40(19)
O2 C14 C15 C16 -19.5(4)
O1 C14 C15 C16 159.5(2)
O2 C14 C15 C20 161.4(2)
O1 C14 C15 C20 -19.6(3)
C20 C15 C16 C17 0.5(3)
C14 C15 C16 C17 -178.6(2)
C15 C16 C17 C18 -1.1(4)
C15 C16 C17 I1 179.71(17)
C16 C17 C18 C19 0.5(4)
I1 C17 C18 C19 179.61(17)
C17 C18 C19 C20 0.8(4)
C18 C19 C20 C15 -1.4(4)
C16 C15 C20 C19 0.7(3)
C14 C15 C20 C19 179.8(2)
C22 O3 C21 C3 175.91(18)
C4 C3 C21 O3 -136.4(2)
C2 C3 C21 O3 45.2(3)
C21 O3 C22 O4 0.8(3)
C21 O3 C22 C23 -178.74(18)
O4 C22 C23 C24 -9.6(3)
O3 C22 C23 C24 170.0(2)
O4 C22 C23 C28 169.8(2)
O3 C22 C23 C28 -10.6(3)
C28 C23 C24 C25 -0.1(3)
C22 C23 C24 C25 179.3(2)
C23 C24 C25 C26 -1.1(4)
C24 C25 C26 C27 1.6(4)
C25 C26 C27 C28 -1.0(4)
C25 C26 C27 I2 -179.21(18)
C26 C27 C28 C23 -0.2(3)
I2 C27 C28 C23 178.05(16)
C24 C23 C28 C27 0.7(3)
C22 C23 C28 C27 -178.7(2)
